data_9002199
loop_
_publ_author_name
'Meneghinello, E.'
'Alberti, A.'
'Cruciani, G.'

_publ_section_title
;
 Order-disorder process in the tetrahedral sites af albite
 Sample: 1070-7d
 Note: this sample of feldspar is from Stintino, Sardinia, Italy
;
_journal_name_full 'American Mineralogist'
_journal_page_first 1144
_journal_page_last 1151
_journal_volume 84
_journal_year 1999
_chemical_formula_sum 'Al Na O8 Si3'
_chemical_name_mineral Albite
_space_group_IT_number 2
_symmetry_space_group_name_Hall '-P 1 (1/2*x+1/2*y,1/2*x-1/2*y,-z)'
_symmetry_space_group_name_H-M 'C -1'
_cell_angle_alpha 93.94
_cell_angle_beta 116.54
_cell_angle_gamma 88.46
_cell_formula_units_Z 4
_cell_length_a 8.140
_cell_length_b 12.791
_cell_length_c 7.132
_cell_volume 662.748
_exptl_crystal_density_diffrn 2.628
_cod_original_formula_sum '(Al Si3) Na O8'
_cod_database_code 9002199

loop_
_symmetry_equiv_pos_as_xyz
x,y,z
1/2+x,1/2+y,z
-x,-y,-z
1/2-x,1/2-y,-z

loop_
_atom_site_aniso_label
_atom_site_aniso_U_11
_atom_site_aniso_U_22
_atom_site_aniso_U_33
_atom_site_aniso_U_12
_atom_site_aniso_U_13
_atom_site_aniso_U_23
Al1o 0.01150 0.01070 0.00820 -0.00280 0.00490 0.00050
Si1o 0.01150 0.01070 0.00820 -0.00280 0.00490 0.00050
Si1m 0.01000 0.01030 0.00820 0.00150 0.00440 0.00150
Al1m 0.01000 0.01030 0.00820 0.00150 0.00440 0.00150
Si2o 0.01010 0.00850 0.01030 -0.00100 0.00420 0.00070
Al2o 0.01010 0.00850 0.01030 -0.00100 0.00420 0.00070
Si2m 0.00970 0.00830 0.01060 0.00010 0.00440 0.00130
Al2m 0.00970 0.00830 0.01060 0.00010 0.00440 0.00130
Na 0.01610 0.08110 0.04700 -0.00530 0.00930 -0.04130
OA1 0.02410 0.01850 0.01320 -0.00060 0.01110 0.00250
OA2 0.01160 0.01070 0.01470 -0.00110 0.00420 0.00240
OBo 0.01710 0.02170 0.02030 -0.00540 0.01200 -0.00030
OBm 0.01730 0.02070 0.02520 0.00340 0.01340 0.00090
OCo 0.01420 0.01590 0.01720 -0.00300 0.00600 -0.00150
OCm 0.01560 0.01110 0.01760 0.00220 0.00490 0.00190
ODo 0.01650 0.01660 0.01220 0.00030 0.00400 0.00240
ODm 0.01780 0.01700 0.01220 -0.00250 0.00060 -0.00090

loop_
_atom_site_label
_atom_site_fract_x
_atom_site_fract_y
_atom_site_fract_z
_atom_site_occupancy
_atom_site_type_symbol
_atom_site_attached_hydrogens
Al1o 0.00890 0.16810 0.21050 0.78000 Al 0
Si1o 0.00890 0.16810 0.21050 0.22000 Si 0
Si1m 0.00390 0.81850 0.23480 0.92000 Si 0
Al1m 0.00390 0.81850 0.23480 0.08000 Al 0
Si2o 0.69210 0.11000 0.31720 0.94000 Si 0
Al2o 0.69210 0.11000 0.31720 0.06000 Al 0
Si2m 0.68370 0.88070 0.35850 0.92000 Si 0
Al2m 0.68370 0.88070 0.35850 0.08000 Al 0
Na 0.27040 0.99370 0.14410 1.00000 Na 0
OA1 0.00570 0.13310 0.97280 1.00000 O 0
OA2 0.59300 0.99550 0.28030 1.00000 O 0
OBo 0.81530 0.11090 0.19330 1.00000 O 0
OBm 0.82060 0.85010 0.25460 1.00000 O 0
OCo 0.01400 0.29920 0.27200 1.00000 O 0
OCm 0.02370 0.69200 0.22790 1.00000 O 0
ODo 0.20350 0.11020 0.38820 1.00000 O 0
ODm 0.18420 0.86820 0.43240 1.00000 O 0

loop_
_cod_changelog_entry_id
_cod_changelog_entry_author
_cod_changelog_entry_date
_cod_changelog_entry_text
1
;cod-tools version 3.8.0
Id: cif_guess_AMCSD_atom_types 9581 2023-05-17 12:35:41Z saulius
;
2023-05-23T09:14:22+03:00
;Derived atom types and hydrogen counts
from atom names that follow the AMCSD naming convention
(Wat == water, O-H == hydroxyl).
;
